data_1557330
loop_
_publ_author_name
'Luke, Anna M.'
'Peterson, Appie'
'Chiniforoush, Sina'
'Mandal, Mukunda'
'Popowski, Yanay'
'Sajjad, Hussnain'
'Bouchey, Caitlin J.'
'Shopov, Dimitar Y.'
'Graziano, Brendan J.'
'Yao, Letitia J.'
'Cramer, Christopher J.'
'Reineke, Theresa M.'
'Tolman, William B.'

_publ_section_title
;
 Mechanism of Initiation Stereocontrol in Polymerization of rac-Lactide by
 Aluminum Complexes Supported by Indolide--Imine Ligands
;
_journal_name_full Macromolecules
_journal_paper_doi 10.1021/acs.macromol.0c00092
_journal_year 2020
_chemical_formula_moiety 'C30 H29 Al N4 O, 0.5(C7 H8)'
_chemical_formula_sum 'C33.5 H33 Al N4 O'
_chemical_formula_weight 534.62
_space_group_crystal_system monoclinic
_space_group_IT_number 14
_space_group_name_Hall '-P 2ybc'
_space_group_name_H-M_alt 'P 1 21/c 1'
_atom_sites_solution_hydrogens geom
_atom_sites_solution_primary direct
_atom_sites_solution_secondary difmap
_audit_creation_date 2019-10-29
_audit_creation_method
;
Olex2 1.2
(compiled 2017.08.10 svn.r3458 for OlexSys, GUI svn.r5381)
;
_cell_angle_alpha 90.00
_cell_angle_beta 104.827(5)
_cell_angle_gamma 90.00
_cell_formula_units_Z 4
_cell_length_a 12.393(2)
_cell_length_b 20.309(4)
_cell_length_c 11.565(2)
_cell_measurement_reflns_used 4365
_cell_measurement_temperature 100
_cell_measurement_theta_max 23.747
_cell_measurement_theta_min 2.373
_cell_volume 2813.9(9)
_computing_cell_refinement 'SAINT V8.38A (?, 2016)'
_computing_data_collection 'APEX 3, Bruker'
_computing_data_reduction 'SAINT V8.38A (?, 2016)'
_computing_molecular_graphics 'Olex2 (Dolomanov et al., 2009)'
_computing_publication_material 'Olex2 (Dolomanov et al., 2009)'
_computing_structure_refinement 'XL (Sheldrick, 2008)'
_computing_structure_solution 'XS (Sheldrick, 2008)'
_diffrn_ambient_temperature 100
_diffrn_measured_fraction_theta_full 0.996
_diffrn_measured_fraction_theta_max 0.996
_diffrn_measurement_device_type 'Bruker APEX-II CCD'
_diffrn_measurement_method 'area detector \f and \w scans'
_diffrn_radiation_monochromator graphite
_diffrn_radiation_type MoK\a
_diffrn_radiation_wavelength 0.71073
_diffrn_reflns_av_R_equivalents 0.0706
_diffrn_reflns_av_unetI/netI 0.0540
_diffrn_reflns_limit_h_max 14
_diffrn_reflns_limit_h_min -14
_diffrn_reflns_limit_k_max 24
_diffrn_reflns_limit_k_min -23
_diffrn_reflns_limit_l_max 13
_diffrn_reflns_limit_l_min -13
_diffrn_reflns_number 36241
_diffrn_reflns_theta_full 25.38
_diffrn_reflns_theta_max 25.38
_diffrn_reflns_theta_min 1.97
_diffrn_source 'fine-focus sealed tube'
_diffrn_standards_number 0
_exptl_absorpt_coefficient_mu 0.106
_exptl_absorpt_correction_T_max 0.7452
_exptl_absorpt_correction_T_min 0.6909
_exptl_absorpt_correction_type multi-scan
_exptl_absorpt_process_details 'SADABS, R. Blessing, 1995'
_exptl_crystal_colour 'clear light yellow'
_exptl_crystal_colour_lustre clear
_exptl_crystal_colour_modifier light
_exptl_crystal_colour_primary yellow
_exptl_crystal_density_diffrn 1.262
_exptl_crystal_density_method 'not measured'
_exptl_crystal_description block
_exptl_crystal_F_000 1132
_exptl_crystal_recrystallization_method 'Chilled toluene solution'
_exptl_crystal_size_max 0.15
_exptl_crystal_size_mid 0.15
_exptl_crystal_size_min 0.15
_refine_diff_density_max 0.277
_refine_diff_density_min -0.338
_refine_diff_density_rms 0.050
_refine_ls_extinction_method none
_refine_ls_goodness_of_fit_ref 1.019
_refine_ls_hydrogen_treatment constr
_refine_ls_matrix_type full
_refine_ls_number_parameters 355
_refine_ls_number_reflns 5141
_refine_ls_number_restraints 15
_refine_ls_restrained_S_all 1.020
_refine_ls_R_factor_all 0.0765
_refine_ls_R_factor_gt 0.0443
_refine_ls_shift/su_max 0.001
_refine_ls_shift/su_mean 0.000
_refine_ls_structure_factor_coef Fsqd
_refine_ls_weighting_details 'calc w=1/[\s^2^(Fo^2^)+(0.0390P)^2^+1.5800P] where P=(Fo^2^+2Fc^2^)/3'
_refine_ls_weighting_scheme calc
_refine_ls_wR_factor_gt 0.0931
_refine_ls_wR_factor_ref 0.1059
_reflns_number_gt 3665
_reflns_number_total 5141
_reflns_threshold_expression >2sigma(I)
_cod_data_source_file L2AlOBn.cif.txt
_cod_data_source_block wt50619-aap-1-116
_cod_original_formula_sum 'C33.50 H33 Al N4 O'
_cod_database_code 1557330
_olex2_refinement_description
;
1. Fixed Uiso
 At 1.2 times of:
  All C(H) groups, All C(H,H) groups
 At 1.5 times of:
  All C(H,H,H) groups
2. Restrained distances
 C34-C33 \\sim C35-C34 \\sim C36-C35 \\sim C37-C36 \\sim C33-C32 \\sim C37-C32
 with sigma of 0.005
3. Uiso/Uaniso restraints and constraints
Uanis(C36) = Uanis(C37) = Uanis(C32) = Uanis(C31) = Uanis(C33) = Uanis(C34) =
Uanis(C35)
4. Others
 Fixed Sof: C33(0.5) H33(0.5) C35(0.5) H35(0.5) C32(0.5) C34(0.5) H34(0.5)
 C36(0.5) H36(0.5) C31(0.5) H31A(0.5) H31B(0.5) H31C(0.5) C37(0.5) H37(0.5)
5.a Secondary CH2 refined with riding coordinates:
 C17(H17A,H17B), C1(H1A,H1B), C21(H21A,H21B)
5.b Aromatic/amide H refined with riding coordinates:
 C29(H29), C7(H7), C24(H24), C26(H26), C16(H16), C27(H27), C14(H14), C9(H9),
 C22(H22), C28(H28), C12(H12), C6(H6), C10(H10), C3(H3), C4(H4), C5(H5),
 C11(H11), C33(H33), C35(H35), C34(H34), C36(H36), C37(H37)
5.c Idealised Me refined as rotating group:
 C19(H19A,H19B,H19C), C20(H20A,H20B,H20C), C31(H31A,H31B,H31C)
;
_olex2_submission_original_sample_id AAP-1-116
_olex2_submission_special_instructions 'No special instructions were received'

loop_
_space_group_symop_id
_space_group_symop_operation_xyz
1 'x, y, z'
2 '-x, y+1/2, -z+1/2'
3 '-x, -y, -z'
4 'x, -y-1/2, z-1/2'

loop_
_atom_site_label
_atom_site_type_symbol
_atom_site_fract_x
_atom_site_fract_y
_atom_site_fract_z
_atom_site_U_iso_or_equiv
_atom_site_adp_type
_atom_site_occupancy
_atom_site_calc_flag
_atom_site_disorder_assembly
_atom_site_disorder_group
_atom_site_refinement_flags_posn
Al1 Al 0.66293(5) 0.12436(3) 0.06990(5) 0.01621(16) Uani 1 d . . .
N4 N 0.53617(13) 0.16106(8) 0.11339(14) 0.0161(4) Uani 1 d . . .
N3 N 0.61474(14) 0.19105(8) -0.06911(15) 0.0175(4) Uani 1 d . . .
N1 N 0.68589(14) 0.04414(8) 0.16394(15) 0.0177(4) Uani 1 d . . .
N2 N 0.62095(13) 0.05960(8) -0.06490(15) 0.0175(4) Uani 1 d . . .
O1 O 0.79391(11) 0.15674(7) 0.12892(13) 0.0225(4) Uani 1 d . . .
C23 C 0.48200(17) 0.21024(10) 0.03660(18) 0.0171(5) Uani 1 d . . .
C15 C 0.65912(16) -0.01254(10) 0.09567(18) 0.0178(5) Uani 1 d . . .
C30 C 0.47144(17) 0.15164(10) 0.19373(18) 0.0173(5) Uani 1 d . . .
C13 C 0.73551(17) -0.04777(10) 0.28166(19) 0.0207(5) Uani 1 d . . .
C25 C 0.37705(17) 0.19481(10) 0.16444(18) 0.0188(5) Uani 1 d . . .
C29 C 0.48626(18) 0.10789(10) 0.29038(18) 0.0202(5) Uani 1 d . . .
H29 H 0.5497 0.0799 0.3116 0.024 Uiso 1 calc . . R
C7 C 0.98289(18) 0.30058(11) 0.1883(2) 0.0262(5) Uani 1 d . . .
H7 H 0.9590 0.3238 0.1149 0.031 Uiso 1 calc . . R
C17 C 0.58980(18) 0.07560(11) -0.19358(18) 0.0213(5) Uani 1 d . . .
H17A H 0.5135 0.0943 -0.2155 0.026 Uiso 1 calc . . R
H17B H 0.5891 0.0347 -0.2403 0.026 Uiso 1 calc . . R
C18 C 0.67100(17) 0.12513(11) -0.22662(18) 0.0214(5) Uani 1 d . . .
C1 C 0.85094(18) 0.21024(11) 0.09624(19) 0.0252(5) Uani 1 d . . .
H1A H 0.7963 0.2448 0.0602 0.030 Uiso 1 calc . . R
H1B H 0.8885 0.1957 0.0347 0.030 Uiso 1 calc . . R
C8 C 0.73438(17) 0.02272(10) 0.27794(18) 0.0183(5) Uani 1 d . . .
C2 C 0.93641(17) 0.23907(11) 0.20022(19) 0.0215(5) Uani 1 d . . .
C24 C 0.38681(17) 0.23215(10) 0.06407(19) 0.0200(5) Uani 1 d . . .
H24 H 0.3375 0.2655 0.0240 0.024 Uiso 1 calc . . R
C26 C 0.29718(18) 0.19248(11) 0.23211(19) 0.0235(5) Uani 1 d . . .
H26 H 0.2344 0.2210 0.2140 0.028 Uiso 1 calc . . R
C16 C 0.62352(16) -0.00105(10) -0.03013(19) 0.0186(5) Uani 1 d . . .
H16 H 0.6028 -0.0362 -0.0856 0.022 Uiso 1 calc . . R
C27 C 0.31191(18) 0.14818(11) 0.3247(2) 0.0249(5) Uani 1 d . . .
H27 H 0.2578 0.1456 0.3697 0.030 Uiso 1 calc . . R
C14 C 0.68628(17) -0.06936(10) 0.16305(19) 0.0209(5) Uani 1 d . . .
H14 H 0.6745 -0.1135 0.1357 0.025 Uiso 1 calc . . R
C9 C 0.78205(18) 0.05995(11) 0.38053(19) 0.0241(5) Uani 1 d . . .
H9 H 0.7808 0.1067 0.3783 0.029 Uiso 1 calc . . R
C22 C 0.52779(17) 0.22428(10) -0.06319(18) 0.0186(5) Uani 1 d . . .
H22 H 0.4956 0.2564 -0.1216 0.022 Uiso 1 calc . . R
C28 C 0.40572(18) 0.10665(11) 0.35388(19) 0.0236(5) Uani 1 d . . .
H28 H 0.4140 0.0769 0.4190 0.028 Uiso 1 calc . . R
C19 C 0.79130(18) 0.10191(11) -0.1769(2) 0.0271(5) Uani 1 d . . .
H19A H 0.8095 0.1020 -0.0893 0.041 Uiso 1 calc . . GR
H19B H 0.8421 0.1316 -0.2041 0.041 Uiso 1 calc . . GR
H19C H 0.7994 0.0572 -0.2054 0.041 Uiso 1 calc . . GR
C12 C 0.78402(19) -0.07987(11) 0.3907(2) 0.0279(5) Uani 1 d . . .
H12 H 0.7836 -0.1266 0.3954 0.034 Uiso 1 calc . . R
C6 C 1.06323(19) 0.32835(12) 0.2816(2) 0.0321(6) Uani 1 d . . .
H6 H 1.0936 0.3703 0.2722 0.039 Uiso 1 calc . . R
C20 C 0.6439(2) 0.12905(12) -0.36317(19) 0.0311(6) Uani 1 d . . .
H20A H 0.6589 0.0864 -0.3954 0.047 Uiso 1 calc . . GR
H20B H 0.6904 0.1629 -0.3867 0.047 Uiso 1 calc . . GR
H20C H 0.5650 0.1404 -0.3949 0.047 Uiso 1 calc . . GR
C10 C 0.83077(19) 0.02652(12) 0.4846(2) 0.0298(6) Uani 1 d . . .
H10 H 0.8645 0.0508 0.5547 0.036 Uiso 1 calc . . R
C3 C 0.97240(18) 0.20577(12) 0.3082(2) 0.0268(5) Uani 1 d . . .
H3 H 0.9417 0.1640 0.3185 0.032 Uiso 1 calc . . R
C21 C 0.65393(18) 0.19494(10) -0.17860(18) 0.0217(5) Uani 1 d . . .
H21A H 0.7254 0.2194 -0.1616 0.026 Uiso 1 calc . . R
H21B H 0.5987 0.2195 -0.2406 0.026 Uiso 1 calc . . R
C4 C 1.05361(19) 0.23368(13) 0.4016(2) 0.0340(6) Uani 1 d . . .
H4 H 1.0781 0.2106 0.4751 0.041 Uiso 1 calc . . R
C5 C 1.09889(19) 0.29451(13) 0.3886(2) 0.0349(6) Uani 1 d . . .
H5 H 1.1543 0.3131 0.4527 0.042 Uiso 1 calc . . R
C11 C 0.8316(2) -0.04295(12) 0.4894(2) 0.0322(6) Uani 1 d . . .
H11 H 0.8659 -0.0644 0.5626 0.039 Uiso 1 calc . . R
C33 C 0.9229(8) 0.5192(6) 0.5410(9) 0.0323(4) Uani 0.50 d A -1 D
H33 H 0.8894 0.5192 0.6062 0.039 Uiso 0.50 calc A -1 R
C35 C 0.9449(6) 0.5718(3) 0.3646(7) 0.0323(4) Uani 0.50 d A -1 D
H35 H 0.9321 0.6091 0.3134 0.039 Uiso 0.50 calc A -1 R
C32 C 1.0107(4) 0.4766(2) 0.5434(4) 0.0323(4) Uani 0.50 d A -1 D
C34 C 0.8825(4) 0.5618(2) 0.4464(4) 0.0323(4) Uani 0.50 d A -1 D
H34 H 0.8132 0.5838 0.4379 0.039 Uiso 0.50 calc A -1 R
C36 C 1.0270(4) 0.5259(2) 0.3590(4) 0.0323(4) Uani 0.50 d A -1 D
H36 H 1.0565 0.5244 0.2909 0.039 Uiso 0.50 calc A -1 R
C31 C 1.0561(7) 0.4359(3) 0.6534(7) 0.0323(4) Uani 0.50 d A -1 .
H31A H 0.9971 0.4282 0.6944 0.048 Uiso 0.50 calc A -1 GR
H31B H 1.1183 0.4593 0.7070 0.048 Uiso 0.50 calc A -1 GR
H31C H 1.0825 0.3936 0.6305 0.048 Uiso 0.50 calc A -1 GR
C37 C 1.0656(9) 0.4822(6) 0.4530(8) 0.0323(4) Uani 0.50 d A -1 D
H37 H 1.1297 0.4560 0.4555 0.039 Uiso 0.50 calc A -1 R

loop_
_atom_site_aniso_label
_atom_site_aniso_U_11
_atom_site_aniso_U_22
_atom_site_aniso_U_33
_atom_site_aniso_U_23
_atom_site_aniso_U_13
_atom_site_aniso_U_12
Al1 0.0179(3) 0.0145(3) 0.0163(3) 0.0001(3) 0.0045(3) 0.0000(3)
N4 0.0178(9) 0.0149(9) 0.0155(9) -0.0009(7) 0.0040(7) -0.0001(7)
N3 0.0195(10) 0.0156(9) 0.0174(9) 0.0010(7) 0.0047(7) -0.0011(8)
N1 0.0190(9) 0.0157(9) 0.0185(9) 0.0003(7) 0.0047(8) 0.0001(7)
N2 0.0159(9) 0.0195(10) 0.0176(9) -0.0010(7) 0.0053(7) -0.0006(7)
O1 0.0199(8) 0.0208(8) 0.0256(8) 0.0038(6) 0.0035(7) -0.0033(6)
C23 0.0189(11) 0.0157(11) 0.0157(11) -0.0022(9) 0.0024(9) -0.0008(9)
C15 0.0140(11) 0.0179(11) 0.0219(12) -0.0009(9) 0.0056(9) -0.0014(9)
C30 0.0179(11) 0.0170(11) 0.0168(11) -0.0067(9) 0.0040(9) -0.0055(9)
C13 0.0157(11) 0.0206(12) 0.0284(13) 0.0053(10) 0.0105(10) 0.0004(9)
C25 0.0172(11) 0.0205(11) 0.0173(11) -0.0052(9) 0.0020(9) -0.0037(9)
C29 0.0244(12) 0.0178(11) 0.0188(11) -0.0034(9) 0.0061(9) -0.0014(9)
C7 0.0250(13) 0.0257(13) 0.0306(13) -0.0037(10) 0.0120(11) -0.0032(10)
C17 0.0239(12) 0.0243(12) 0.0146(11) -0.0018(9) 0.0032(9) 0.0008(9)
C18 0.0223(12) 0.0250(12) 0.0182(11) 0.0024(9) 0.0076(9) 0.0037(10)
C1 0.0273(13) 0.0254(13) 0.0226(12) -0.0002(10) 0.0057(10) -0.0069(10)
C8 0.0160(11) 0.0214(11) 0.0186(11) 0.0048(9) 0.0064(9) 0.0020(9)
C2 0.0183(12) 0.0245(12) 0.0230(12) -0.0041(10) 0.0077(10) -0.0009(9)
C24 0.0198(12) 0.0182(11) 0.0203(12) -0.0007(9) 0.0020(9) 0.0031(9)
C26 0.0184(12) 0.0290(13) 0.0228(12) -0.0085(10) 0.0049(9) -0.0027(10)
C16 0.0148(11) 0.0175(11) 0.0241(12) -0.0045(9) 0.0058(9) -0.0021(9)
C27 0.0235(12) 0.0310(13) 0.0235(12) -0.0080(10) 0.0121(10) -0.0082(10)
C14 0.0190(12) 0.0156(11) 0.0296(13) 0.0004(9) 0.0093(10) -0.0005(9)
C9 0.0278(13) 0.0220(12) 0.0234(12) 0.0012(10) 0.0082(10) -0.0006(10)
C22 0.0205(12) 0.0156(11) 0.0174(11) 0.0009(9) 0.0009(9) -0.0011(9)
C28 0.0315(13) 0.0231(12) 0.0185(12) -0.0037(9) 0.0105(10) -0.0079(10)
C19 0.0238(13) 0.0317(13) 0.0300(13) 0.0066(11) 0.0142(11) 0.0043(10)
C12 0.0284(13) 0.0238(13) 0.0328(14) 0.0122(11) 0.0101(11) 0.0025(10)
C6 0.0225(13) 0.0321(14) 0.0430(16) -0.0133(12) 0.0108(12) -0.0052(11)
C20 0.0413(15) 0.0322(14) 0.0218(13) 0.0020(11) 0.0117(11) 0.0061(11)
C10 0.0325(14) 0.0362(15) 0.0192(12) 0.0027(11) 0.0040(10) -0.0026(11)
C3 0.0251(13) 0.0291(13) 0.0276(13) 0.0003(10) 0.0094(10) -0.0017(10)
C21 0.0244(12) 0.0245(12) 0.0178(11) 0.0048(9) 0.0083(9) 0.0015(10)
C4 0.0240(13) 0.0517(17) 0.0248(13) -0.0002(12) 0.0034(11) 0.0062(12)
C5 0.0210(13) 0.0471(17) 0.0344(15) -0.0159(13) 0.0033(11) -0.0029(12)
C11 0.0317(14) 0.0384(15) 0.0254(13) 0.0151(11) 0.0054(11) 0.0034(11)
C33 0.0314(10) 0.0289(10) 0.0360(11) -0.0063(7) 0.0073(8) -0.0037(8)
C35 0.0314(10) 0.0289(10) 0.0360(11) -0.0063(7) 0.0073(8) -0.0037(8)
C32 0.0314(10) 0.0289(10) 0.0360(11) -0.0063(7) 0.0073(8) -0.0037(8)
C34 0.0314(10) 0.0289(10) 0.0360(11) -0.0063(7) 0.0073(8) -0.0037(8)
C36 0.0314(10) 0.0289(10) 0.0360(11) -0.0063(7) 0.0073(8) -0.0037(8)
C31 0.0314(10) 0.0289(10) 0.0360(11) -0.0063(7) 0.0073(8) -0.0037(8)
C37 0.0314(10) 0.0289(10) 0.0360(11) -0.0063(7) 0.0073(8) -0.0037(8)

loop_
_atom_type_symbol
_atom_type_description
_atom_type_scat_dispersion_real
_atom_type_scat_dispersion_imag
_atom_type_scat_source
C C 0.0033 0.0016 'International Tables Vol C Tables 4.2.6.8 and 6.1.1.4'
H H 0.0000 0.0000 'International Tables Vol C Tables 4.2.6.8 and 6.1.1.4'
Al Al 0.0645 0.0514 'International Tables Vol C Tables 4.2.6.8 and 6.1.1.4'
N N 0.0061 0.0033 'International Tables Vol C Tables 4.2.6.8 and 6.1.1.4'
O O 0.0106 0.0060 'International Tables Vol C Tables 4.2.6.8 and 6.1.1.4'

loop_
_geom_angle_atom_site_label_1
_geom_angle_atom_site_label_2
_geom_angle_atom_site_label_3
_geom_angle
_geom_angle_site_symmetry_1
_geom_angle_site_symmetry_3
_geom_angle_publ_flag
N4 Al1 N3 81.75(7) . . ?
N4 Al1 N1 101.07(7) . . ?
N4 Al1 N2 113.08(7) . . ?
N1 Al1 N3 163.17(8) . . ?
N1 Al1 N2 81.75(7) . . ?
N2 Al1 N3 81.91(7) . . ?
O1 Al1 N4 119.98(8) . . ?
O1 Al1 N3 96.51(7) . . ?
O1 Al1 N1 96.34(7) . . ?
O1 Al1 N2 126.13(7) . . ?
C23 N4 Al1 113.94(13) . . ?
C30 N4 Al1 140.76(14) . . ?
C30 N4 C23 105.04(16) . . ?
C22 N3 Al1 112.37(14) . . ?
C22 N3 C21 118.88(17) . . ?
C21 N3 Al1 127.67(13) . . ?
C15 N1 Al1 113.49(13) . . ?
C8 N1 Al1 140.40(15) . . ?
C8 N1 C15 105.43(16) . . ?
C17 N2 Al1 126.10(14) . . ?
C16 N2 Al1 113.72(14) . . ?
C16 N2 C17 120.18(18) . . ?
C1 O1 Al1 132.78(14) . . ?
N4 C23 C22 115.44(18) . . ?
C24 C23 N4 112.86(18) . . ?
C24 C23 C22 131.34(19) . . ?
N1 C15 C16 114.27(18) . . ?
C14 C15 N1 112.51(18) . . ?
C14 C15 C16 132.60(19) . . ?
N4 C30 C25 109.54(18) . . ?
N4 C30 C29 129.86(19) . . ?
C29 C30 C25 120.59(18) . . ?
C14 C13 C8 106.32(18) . . ?
C12 C13 C8 119.2(2) . . ?
C12 C13 C14 134.4(2) . . ?
C24 C25 C30 106.60(18) . . ?
C26 C25 C30 119.66(19) . . ?
C26 C25 C24 133.7(2) . . ?
C28 C29 C30 118.0(2) . . ?
C6 C7 C2 121.3(2) . . ?
N2 C17 C18 112.07(17) . . ?
C17 C18 C21 110.46(17) . . ?
C19 C18 C17 109.97(17) . . ?
C19 C18 C20 109.87(18) . . ?
C19 C18 C21 110.80(18) . . ?
C20 C18 C17 107.79(18) . . ?
C20 C18 C21 107.87(17) . . ?
O1 C1 C2 112.80(18) . . ?
N1 C8 C13 110.13(19) . . ?
N1 C8 C9 128.9(2) . . ?
C9 C8 C13 120.95(19) . . ?
C7 C2 C1 119.6(2) . . ?
C3 C2 C7 118.6(2) . . ?
C3 C2 C1 121.9(2) . . ?
C23 C24 C25 105.95(18) . . ?
C27 C26 C25 118.8(2) . . ?
N2 C16 C15 116.69(19) . . ?
C26 C27 C28 121.1(2) . . ?
C15 C14 C13 105.58(18) . . ?
C10 C9 C8 117.9(2) . . ?
N3 C22 C23 116.48(18) . . ?
C29 C28 C27 121.8(2) . . ?
C11 C12 C13 119.2(2) . . ?
C5 C6 C7 119.6(2) . . ?
C9 C10 C11 121.6(2) . . ?
C2 C3 C4 120.0(2) . . ?
N3 C21 C18 111.31(16) . . ?
C5 C4 C3 120.8(2) . . ?
C4 C5 C6 119.7(2) . . ?
C12 C11 C10 121.2(2) . . ?
C32 C33 C34 122.0(5) . . ?
C34 C35 C36 118.4(6) . . ?
C33 C32 C31 118.9(4) . . ?
C33 C32 C37 117.9(4) . . ?
C37 C32 C31 122.1(4) . . ?
C35 C34 C33 118.7(5) . . ?
C37 C36 C35 120.0(5) . . ?
C36 C37 C32 120.2(5) . . ?

loop_
_geom_bond_atom_site_label_1
_geom_bond_atom_site_label_2
_geom_bond_distance
_geom_bond_site_symmetry_2
_geom_bond_publ_flag
Al1 N4 1.9185(17) . ?
Al1 N3 2.0699(18) . ?
Al1 N1 1.9390(18) . ?
Al1 N2 2.0039(18) . ?
Al1 O1 1.7223(15) . ?
N4 C23 1.390(3) . ?
N4 C30 1.387(2) . ?
N3 C22 1.288(3) . ?
N3 C21 1.470(2) . ?
N1 C15 1.387(3) . ?
N1 C8 1.372(3) . ?
N2 C17 1.475(3) . ?
N2 C16 1.294(3) . ?
O1 C1 1.400(2) . ?
C23 C24 1.372(3) . ?
C23 C22 1.439(3) . ?
C15 C16 1.427(3) . ?
C15 C14 1.385(3) . ?
C30 C25 1.431(3) . ?
C30 C29 1.403(3) . ?
C13 C8 1.432(3) . ?
C13 C14 1.421(3) . ?
C13 C12 1.410(3) . ?
C25 C24 1.417(3) . ?
C25 C26 1.411(3) . ?
C29 C28 1.382(3) . ?
C7 C2 1.397(3) . ?
C7 C6 1.387(3) . ?
C17 C18 1.539(3) . ?
C18 C19 1.529(3) . ?
C18 C20 1.530(3) . ?
C18 C21 1.557(3) . ?
C1 C2 1.503(3) . ?
C8 C9 1.403(3) . ?
C2 C3 1.390(3) . ?
C26 C27 1.374(3) . ?
C27 C28 1.406(3) . ?
C9 C10 1.380(3) . ?
C12 C11 1.368(3) . ?
C6 C5 1.385(4) . ?
C10 C11 1.412(3) . ?
C3 C4 1.394(3) . ?
C4 C5 1.381(4) . ?
C33 C32 1.384(4) . ?
C33 C34 1.384(4) . ?
C35 C34 1.381(4) . ?
C35 C36 1.394(4) . ?
C32 C31 1.501(10) . ?
C32 C37 1.390(4) . ?
C36 C37 1.390(4) . ?
